data_7101161
loop_
_publ_author_name
'Tomoaki Tanase'
'Merii Kato'
'Ajay Sah'

_publ_section_title
;
Trinuclear coordinatively labile Cu(II) complex of
4,6-O-ethylidene-beta-D-glucopyranosylamine derived Schiff base ligand
and its reactivity towards primary alcohols and amines
;
_journal_issue 5
_journal_name_full 'Chemical Communications'
_journal_paper_doi 10.1039/b413923b
_journal_year 2005
_chemical_absolute_configuration 'CHOOSE rm ad rmad syn or unk'
_chemical_formula_moiety 'C40 H56 Cu3 N2 O14 '
_chemical_formula_sum 'C40 H56 Cu3 N2 O14'
_chemical_formula_weight 979.53
_space_group_IT_number 19
_space_group_name_Hall 'P 2ac 2ab'
_space_group_name_H-M_alt 'P 21 21 21'
_symmetry_cell_setting orthorhombic
_symmetry_Int_Tables_number 19
_symmetry_space_group_name_Hall 'P 2ac 2ab'
_symmetry_space_group_name_H-M 'P 21 21 21'
_cell_angle_alpha 90
_cell_angle_beta 90
_cell_angle_gamma 90
_cell_formula_units_Z 4
_cell_length_a 6.4406(2)
_cell_length_b 14.9072(5)
_cell_length_c 42.412(1)
_cell_measurement_reflns_used 7675
_cell_measurement_temperature 153.1
_cell_measurement_theta_max 27.5
_cell_measurement_theta_min 3.1
_cell_volume 4072.0(2)
_computing_cell_refinement CrystalClear
_computing_data_collection CrystalClear
_computing_data_reduction CrystalStructure
_computing_molecular_graphics ORTEP-II
_computing_publication_material 'CrystalStructure 3.6.0'
_computing_structure_refinement CRYSTALS
_computing_structure_solution SIR97
_diffrn_detector_area_resol_mean 7.31
_diffrn_measured_fraction_theta_full 0.7605
_diffrn_measured_fraction_theta_max 0.6845
_diffrn_measurement_device_type 'Rigaku Mercury'
_diffrn_measurement_method \w
_diffrn_radiation_type 'Mo K\a'
_diffrn_radiation_wavelength 0.7107
_diffrn_reflns_av_R_equivalents 0.052
_diffrn_reflns_limit_h_max 4
_diffrn_reflns_limit_h_min -8
_diffrn_reflns_limit_k_max 18
_diffrn_reflns_limit_k_min -17
_diffrn_reflns_limit_l_max 44
_diffrn_reflns_limit_l_min -51
_diffrn_reflns_number 22509
_diffrn_reflns_theta_full 26.00
_diffrn_reflns_theta_max 27.25
_exptl_absorpt_coefficient_mu 1.624
_exptl_absorpt_correction_T_max 0.922
_exptl_absorpt_correction_T_min 0.654
_exptl_absorpt_correction_type multi-scan
_exptl_absorpt_process_details 'Jacobson, R. (1998) Private communication'
_exptl_crystal_colour green
_exptl_crystal_density_diffrn 1.598
_exptl_crystal_density_method 'not measured'
_exptl_crystal_description prism
_exptl_crystal_F_000 2036.00
_exptl_crystal_size_max 0.35
_exptl_crystal_size_mid 0.25
_exptl_crystal_size_min 0.05
_refine_diff_density_max 2.32
_refine_diff_density_min -1.75
_refine_ls_abs_structure_details 'Flack, H. D. (1983), Acta Cryst. A39, 876-881.  13743 Friedel Pairs'
_refine_ls_abs_structure_Flack 0.04(1)
_refine_ls_extinction_method none
_refine_ls_goodness_of_fit_ref 0.409
_refine_ls_hydrogen_treatment mixed
_refine_ls_number_parameters 593
_refine_ls_number_reflns 13250
_refine_ls_R_factor_gt 0.0400
_refine_ls_shift/su_max 0.0090
_refine_ls_structure_factor_coef F
_refine_ls_weighting_details 'w = 1/[0.0010Fo^2^ + 3.0000\s(Fo^2^) + 0.5000]'
_refine_ls_weighting_scheme calc
_refine_ls_wR_factor_ref 0.0500
_reflns_number_gt 13172
_reflns_number_total 17330
_reflns_threshold_expression F^2^>2.0\s(F^2^)
_cod_data_source_file b413923b.txt
_cod_original_formula_sum 'C40 H56 Cu3 N2 O14 '
_cod_database_code 7101161

loop_
_symmetry_equiv_pos_site_id
_symmetry_equiv_pos_as_xyz
1 +X,+Y,+Z
2 1/2+X,1/2-Y,-Z
3 -X,1/2+Y,1/2-Z
4 1/2-X,-Y,1/2+Z

loop_
_atom_site_label
_atom_site_type_symbol
_atom_site_fract_x
_atom_site_fract_y
_atom_site_fract_z
_atom_site_U_iso_or_equiv
_atom_site_adp_type
_atom_site_occupancy
_atom_site_symmetry_multiplicity
_atom_site_calc_flag
_atom_site_refinement_flags
Cu(1) Cu -0.48757(10) -0.34120(4) -0.07628(2) 0.0225(2) Uani 1.00 1 d .
Cu(2) Cu -0.11198(10) -0.22180(4) -0.12655(2) 0.0232(2) Uani 1.00 1 d .
Cu(3) Cu 0.30691(10) -0.10237(4) -0.16741(2) 0.0212(2) Uani 1.00 1 d .
O(1) O -0.6646(5) -0.4315(2) -0.05968(8) 0.0232(11) Uani 1.00 1 d .
O(2) O -0.3227(5) -0.2447(2) -0.09482(8) 0.0215(11) Uani 1.00 1 d .
O(3) O -0.1729(5) -0.0965(2) -0.12336(8) 0.0222(10) Uani 1.00 1 d .
O(4) O -0.3100(5) 0.0792(2) -0.09199(8) 0.0228(11) Uani 1.00 1 d .
O(5) O -0.6895(5) -0.0855(2) -0.06232(8) 0.0252(11) Uani 1.00 1 d .
O(6) O -0.5785(6) 0.1533(2) -0.06580(8) 0.0287(12) Uani 1.00 1 d .
O(7) O 0.4566(5) -0.0122(2) -0.18881(8) 0.0229(11) Uani 1.00 1 d .
O(8) O 0.1427(5) -0.1986(2) -0.14930(8) 0.0232(11) Uani 1.00 1 d .
O(9) O -0.0900(5) -0.3451(2) -0.13849(7) 0.0239(11) Uani 1.00 1 d .
O(10) O 0.1275(6) -0.5227(2) -0.15236(8) 0.0254(11) Uani 1.00 1 d .
O(11) O 0.4726(6) -0.3570(2) -0.19054(7) 0.0245(11) Uani 1.00 1 d .
O(12) O 0.3928(6) -0.5976(2) -0.17894(8) 0.0341(12) Uani 1.00 1 d .
O(13) O -0.3112(6) -0.4236(2) -0.09908(9) 0.0276(12) Uani 1.00 1 d .
O(14) O 0.1359(5) -0.0195(2) -0.14349(8) 0.0246(11) Uani 1.00 1 d .
N(1) N -0.6565(7) -0.2462(2) -0.05836(10) 0.020(1) Uani 1.00 1 d .
N(2) N 0.4861(7) -0.1968(3) -0.18329(9) 0.0176(13) Uani 1.00 1 d .
C(1) C -0.5499(7) -0.1593(3) -0.06128(12) 0.020(2) Uani 1.00 1 d .
C(2) C -0.4319(7) -0.1630(3) -0.09177(12) 0.020(2) Uani 1.00 1 d .
C(3) C -0.2884(8) -0.0843(3) -0.09537(13) 0.024(2) Uani 1.00 1 d .
C(4) C -0.4272(7) -0.0022(3) -0.09412(12) 0.020(2) Uani 1.00 1 d .
C(5) C -0.5661(8) -0.0044(3) -0.06444(12) 0.022(2) Uani 1.00 1 d .
C(6) C -0.7073(8) 0.0759(3) -0.06521(12) 0.028(2) Uani 1.00 1 d .
C(7) C -0.4398(8) 0.1545(3) -0.09205(12) 0.024(2) Uani 1.00 1 d .
C(8) C -0.3053(9) 0.2349(3) -0.09038(13) 0.042(2) Uani 1.00 1 d .
C(9) C -0.8330(8) -0.2556(3) -0.04693(12) 0.023(2) Uani 1.00 1 d .
C(10) C -0.9352(8) -0.3379(3) -0.03904(11) 0.018(2) Uani 1.00 1 d .
C(11) C -0.8364(8) -0.4221(3) -0.04449(11) 0.018(2) Uani 1.00 1 d .
C(12) C -0.9389(7) -0.5019(3) -0.03230(11) 0.018(2) Uani 1.00 1 d .
C(13) C -1.1273(8) -0.4906(3) -0.01826(11) 0.022(2) Uani 1.00 1 d .
C(14) C -1.2269(8) -0.4062(4) -0.01470(11) 0.024(2) Uani 1.00 1 d .
C(15) C -1.1308(8) -0.3320(4) -0.02455(11) 0.024(2) Uani 1.00 1 d .
C(16) C -0.8383(8) -0.5969(3) -0.03525(12) 0.025(2) Uani 1.00 1 d .
C(17) C -0.8242(8) -0.6212(3) -0.06999(11) 0.022(2) Uani 1.00 1 d .
C(18) C -0.6250(8) -0.5954(3) -0.01948(13) 0.035(2) Uani 1.00 1 d .
C(19) C -0.9630(8) -0.6679(3) -0.01807(11) 0.030(2) Uani 1.00 1 d .
C(20) C 0.4272(7) -0.2831(3) -0.17029(12) 0.021(2) Uani 1.00 1 d .
C(21) C 0.1941(8) -0.2790(3) -0.16446(11) 0.017(1) Uani 1.00 1 d .
C(22) C 0.1236(8) -0.3614(3) -0.14608(11) 0.016(2) Uani 1.00 1 d .
C(23) C 0.1733(8) -0.4389(3) -0.16707(13) 0.023(2) Uani 1.00 1 d .
C(24) C 0.4081(8) -0.4382(3) -0.17475(12) 0.020(2) Uani 1.00 1 d .
C(25) C 0.4652(8) -0.5185(3) -0.19443(12) 0.028(2) Uani 1.00 1 d .
C(26) C 0.1774(9) -0.5956(3) -0.17258(12) 0.028(2) Uani 1.00 1 d .
C(27) C 0.1223(10) -0.6791(3) -0.15576(12) 0.047(2) Uani 1.00 1 d .
C(28) C 0.6523(8) -0.1856(3) -0.19944(11) 0.020(2) Uani 1.00 1 d .
C(29) C 0.7244(8) -0.1019(4) -0.21134(12) 0.022(2) Uani 1.00 1 d .
C(30) C 0.6216(8) -0.0197(3) -0.20633(11) 0.019(2) Uani 1.00 1 d .
C(31) C 0.7074(9) 0.0617(4) -0.21944(12) 0.023(2) Uani 1.00 1 d .
C(32) C 0.8926(9) 0.0534(3) -0.23755(12) 0.030(2) Uani 1.00 1 d .
C(33) C 0.9957(9) -0.0301(4) -0.24111(12) 0.030(2) Uani 1.00 1 d .
C(34) C 0.9105(8) -0.1042(4) -0.22856(11) 0.022(2) Uani 1.00 1 d .
C(35) C 0.6109(8) 0.1540(4) -0.21545(12) 0.024(2) Uani 1.00 1 d .
C(36) C 0.6117(8) 0.1770(3) -0.17965(11) 0.030(2) Uani 1.00 1 d .
C(37) C 0.3882(8) 0.1550(4) -0.22782(11) 0.026(2) Uani 1.00 1 d .
C(38) C 0.7280(8) 0.2270(3) -0.23213(11) 0.029(2) Uani 1.00 1 d .
C(39) C -0.3200(8) -0.5186(3) -0.10065(12) 0.030(2) Uani 1.00 1 d .
C(40) C 0.0826(8) 0.0680(3) -0.15308(12) 0.031(2) Uani 1.00 1 d .
H(1) H -0.237(7) -0.401(3) -0.1144(11) 0.0328 Uiso 1.00 1 c .
H(2) H -0.013(8) -0.057(3) -0.1374(10) 0.0299 Uiso 1.00 1 c .
H(3) H -0.9090 -0.2020 -0.0431 0.027 Uiso 1.00 1 c R
H(4) H -1.1971 -0.5423 -0.0105 0.027 Uiso 1.00 1 c R
H(5) H -1.3592 -0.4023 -0.0049 0.029 Uiso 1.00 1 c R
H(6) H -1.1971 -0.2755 -0.0222 0.029 Uiso 1.00 1 c R
H(7) H 0.7318 -0.2376 -0.2041 0.024 Uiso 1.00 1 c R
H(8) H 0.9502 0.1052 -0.2472 0.036 Uiso 1.00 1 c R
H(9) H 1.1230 -0.0332 -0.2524 0.036 Uiso 1.00 1 c R
H(10) H 0.9802 -0.1598 -0.2313 0.026 Uiso 1.00 1 c R
H(11) H -0.2809 0.2514 -0.0691 0.050 Uiso 1.00 1 c R
H(12) H -0.3748 0.2823 -0.1010 0.050 Uiso 1.00 1 c R
H(13) H -0.1765 0.2233 -0.1005 0.050 Uiso 1.00 1 c R
H(14) H -0.9470 -0.6512 -0.0765 0.027 Uiso 1.00 1 c R
H(15) H -0.7079 -0.6594 -0.0731 0.027 Uiso 1.00 1 c R
H(16) H -0.8070 -0.5681 -0.0821 0.027 Uiso 1.00 1 c R
H(17) H -0.5229 -0.5789 -0.0345 0.042 Uiso 1.00 1 c R
H(18) H -0.5933 -0.6531 -0.0113 0.043 Uiso 1.00 1 c R
H(19) H -0.6264 -0.5529 -0.0028 0.042 Uiso 1.00 1 c R
H(20) H -0.9169 -0.6728 0.0031 0.035 Uiso 1.00 1 c R
H(21) H -0.9473 -0.7241 -0.0284 0.035 Uiso 1.00 1 c R
H(22) H -1.1051 -0.6508 -0.0183 0.036 Uiso 1.00 1 c R
H(23) H 0.2380 -0.6990 -0.1438 0.056 Uiso 1.00 1 c R
H(24) H 0.0848 -0.7240 -0.1706 0.056 Uiso 1.00 1 c R
H(25) H 0.0085 -0.6677 -0.1421 0.056 Uiso 1.00 1 c R
H(26) H 0.4854 0.1569 -0.1705 0.036 Uiso 1.00 1 c R
H(27) H 0.6233 0.2402 -0.1771 0.036 Uiso 1.00 1 c R
H(28) H 0.7254 0.1484 -0.1696 0.036 Uiso 1.00 1 c R
H(29) H 0.3888 0.1722 -0.2494 0.031 Uiso 1.00 1 c R
H(30) H 0.3086 0.1968 -0.2160 0.031 Uiso 1.00 1 c R
H(31) H 0.3287 0.0970 -0.2258 0.031 Uiso 1.00 1 c R
H(32) H 0.8323 0.2509 -0.2187 0.035 Uiso 1.00 1 c R
H(33) H 0.6325 0.2730 -0.2376 0.035 Uiso 1.00 1 c R
H(34) H 0.7905 0.2038 -0.2507 0.035 Uiso 1.00 1 c R
H(35) H -0.2391 -0.5442 -0.0842 0.036 Uiso 1.00 1 c R
H(36) H -0.2664 -0.5371 -0.1205 0.036 Uiso 1.00 1 c R
H(37) H -0.4599 -0.5380 -0.0987 0.036 Uiso 1.00 1 c R
H(38) H 0.1848 0.1081 -0.1452 0.038 Uiso 1.00 1 c R
H(39) H -0.0496 0.0842 -0.1449 0.038 Uiso 1.00 1 c R
H(40) H 0.0799 0.0713 -0.1754 0.038 Uiso 1.00 1 c R
H(41) H -0.7926 0.0768 -0.0469 0.034 Uiso 1.00 1 c R
H(42) H -0.7924 0.0742 -0.0835 0.034 Uiso 1.00 1 c R
H(43) H 0.6119 -0.5213 -0.1965 0.034 Uiso 1.00 1 c R
H(44) H 0.4037 -0.5138 -0.2147 0.034 Uiso 1.00 1 c R
H(45) H -0.4562 -0.1519 -0.0442 0.024 Uiso 1.00 1 c R
H(46) H -0.5297 -0.1604 -0.1085 0.025 Uiso 1.00 1 c R
H(47) H -0.1951 -0.0832 -0.0780 0.029 Uiso 1.00 1 c R
H(48) H -0.5122 -0.0004 -0.1124 0.024 Uiso 1.00 1 c R
H(49) H -0.4806 -0.0009 -0.0462 0.026 Uiso 1.00 1 c R
H(50) H -0.5189 0.1547 -0.1110 0.029 Uiso 1.00 1 c R
H(51) H 0.4957 -0.2915 -0.1507 0.025 Uiso 1.00 1 c R
H(52) H 0.1266 -0.2796 -0.1844 0.020 Uiso 1.00 1 c R
H(53) H 0.2026 -0.3660 -0.1272 0.019 Uiso 1.00 1 c R
H(54) H 0.0964 -0.4340 -0.1861 0.027 Uiso 1.00 1 c R
H(55) H 0.4814 -0.4422 -0.1554 0.025 Uiso 1.00 1 c R
H(56) H 0.1010 -0.5915 -0.1917 0.034 Uiso 1.00 1 c R

loop_
_atom_site_aniso_label
_atom_site_aniso_U_11
_atom_site_aniso_U_22
_atom_site_aniso_U_33
_atom_site_aniso_U_12
_atom_site_aniso_U_13
_atom_site_aniso_U_23
Cu(1) 0.0234(4) 0.0161(3) 0.0281(4) -0.0003(3) 0.0069(4) 0.0010(3)
Cu(2) 0.0234(4) 0.0177(3) 0.0285(4) -0.0007(3) 0.0096(4) -0.0013(3)
Cu(3) 0.0211(4) 0.0163(3) 0.0261(4) -0.0005(3) 0.0067(4) 0.0004(3)
O(1) 0.019(2) 0.019(2) 0.031(2) 0.006(2) 0.013(2) 0.004(2)
O(2) 0.018(2) 0.014(2) 0.033(2) 0.003(2) 0.010(2) -0.002(2)
O(3) 0.022(2) 0.018(2) 0.026(2) -0.003(2) 0.016(2) -0.005(2)
O(4) 0.026(2) 0.012(2) 0.031(2) -0.002(2) 0.014(2) -0.001(2)
O(5) 0.025(2) 0.016(2) 0.034(2) -0.001(2) 0.014(2) 0.008(2)
O(6) 0.047(3) 0.016(2) 0.023(2) 0.004(2) 0.017(2) -0.003(2)
O(7) 0.024(3) 0.018(2) 0.027(2) -0.002(2) 0.014(2) 0.005(2)
O(8) 0.022(2) 0.013(2) 0.035(2) -0.002(2) 0.011(2) 0.002(2)
O(9) 0.031(2) 0.016(2) 0.024(2) -0.006(2) 0.011(2) -0.003(2)
O(10) 0.039(3) 0.010(2) 0.027(2) -0.002(2) 0.015(2) 0.000(2)
O(11) 0.034(3) 0.019(2) 0.021(2) 0.003(2) 0.017(2) 0.001(2)
O(12) 0.038(3) 0.017(2) 0.047(3) 0.007(2) 0.016(2) -0.001(2)
O(13) 0.030(3) 0.014(2) 0.038(3) -0.002(2) 0.019(2) -0.001(2)
O(14) 0.019(2) 0.015(2) 0.040(3) -0.000(2) 0.012(2) 0.001(2)
N(1) 0.023(3) 0.014(2) 0.023(3) 0.005(2) 0.009(2) 0.002(2)
N(2) 0.018(3) 0.015(2) 0.020(3) -0.001(2) 0.001(2) 0.000(2)
C(1) 0.019(4) 0.013(3) 0.029(3) 0.005(3) 0.009(3) -0.012(3)
C(2) 0.025(4) 0.015(3) 0.021(3) 0.005(3) -0.003(3) 0.000(3)
C(3) 0.017(3) 0.019(3) 0.036(4) -0.002(3) 0.004(3) -0.004(3)
C(4) 0.014(3) 0.026(3) 0.021(3) 0.002(3) 0.000(3) -0.002(3)
C(5) 0.030(4) 0.011(3) 0.025(3) -0.005(2) 0.010(3) -0.001(2)
C(6) 0.039(4) 0.026(3) 0.020(4) -0.003(3) 0.020(3) -0.002(3)
C(7) 0.025(4) 0.022(3) 0.025(4) 0.002(3) 0.005(3) 0.002(3)
C(8) 0.049(4) 0.016(3) 0.060(5) 0.002(3) 0.017(4) -0.009(3)
C(9) 0.020(4) 0.020(3) 0.028(4) 0.002(3) 0.004(3) -0.005(2)
C(10) 0.017(4) 0.024(3) 0.012(3) -0.003(3) -0.002(2) -0.003(3)
C(11) 0.012(3) 0.028(3) 0.013(3) -0.002(3) -0.004(3) 0.007(2)
C(12) 0.010(3) 0.028(3) 0.017(3) 0.001(2) 0.005(3) 0.001(3)
C(13) 0.028(4) 0.023(3) 0.016(3) -0.009(3) 0.001(3) -0.003(2)
C(14) 0.026(4) 0.036(4) 0.010(3) 0.001(3) -0.001(3) -0.010(3)
C(15) 0.024(4) 0.028(3) 0.020(3) -0.000(3) 0.002(3) 0.006(3)
C(16) 0.021(4) 0.020(3) 0.035(4) -0.013(3) 0.001(3) -0.000(3)
C(17) 0.023(3) 0.017(3) 0.027(3) 0.002(3) 0.010(3) 0.004(2)
C(18) 0.019(3) 0.018(3) 0.069(5) 0.005(3) -0.009(3) 0.015(3)
C(19) 0.034(4) 0.021(3) 0.034(4) 0.002(3) 0.007(3) 0.012(3)
C(20) 0.021(4) 0.021(3) 0.020(3) -0.004(3) 0.006(3) 0.000(3)
C(21) 0.018(3) 0.015(3) 0.016(3) 0.001(3) 0.000(3) -0.003(3)
C(22) 0.017(3) 0.021(3) 0.011(3) -0.004(3) 0.006(3) -0.001(2)
C(23) 0.023(4) 0.016(3) 0.029(4) -0.000(2) 0.003(3) -0.004(3)
C(24) 0.032(4) 0.013(3) 0.017(3) 0.002(3) -0.001(3) 0.002(2)
C(25) 0.032(4) 0.018(3) 0.034(4) 0.003(3) 0.019(3) 0.000(3)
C(26) 0.039(4) 0.023(3) 0.022(4) 0.000(3) 0.004(3) -0.008(3)
C(27) 0.073(5) 0.019(3) 0.048(4) -0.008(3) 0.034(4) -0.008(3)
C(28) 0.017(4) 0.032(3) 0.012(3) -0.005(3) 0.004(3) -0.005(2)
C(29) 0.013(3) 0.020(3) 0.034(4) 0.001(3) 0.007(3) 0.003(3)
C(30) 0.022(3) 0.033(3) 0.003(3) 0.003(3) 0.003(3) 0.001(2)
C(31) 0.023(4) 0.033(3) 0.015(3) -0.003(3) -0.003(3) 0.001(3)
C(32) 0.039(4) 0.025(3) 0.027(4) -0.006(3) 0.010(3) 0.009(3)
C(33) 0.024(4) 0.039(4) 0.026(4) -0.005(3) 0.016(3) -0.008(3)
C(34) 0.019(3) 0.022(3) 0.026(4) 0.006(3) 0.011(3) -0.001(3)
C(35) 0.021(3) 0.026(3) 0.024(4) -0.008(3) 0.003(3) 0.002(3)
C(36) 0.022(4) 0.027(3) 0.041(4) -0.004(3) -0.014(3) -0.004(3)
C(37) 0.026(3) 0.029(3) 0.023(4) -0.010(3) 0.009(3) 0.007(3)
C(38) 0.038(4) 0.034(4) 0.017(4) -0.013(3) 0.008(3) 0.013(3)
C(39) 0.036(4) 0.020(3) 0.034(4) -0.002(3) 0.008(3) 0.001(3)
C(40) 0.032(4) 0.027(3) 0.034(4) 0.010(3) 0.020(3) 0.003(3)

loop_
_atom_type_symbol
_atom_type_description
_atom_type_scat_dispersion_real
_atom_type_scat_dispersion_imag
_atom_type_scat_source
C C 0.003 0.002
;
International Tables for Crystallography
(1992, Vol. C, Tables 4.2.6.8 and 6.1.1.4)
;
H H 0.000 0.000
;
International Tables for Crystallography
(1992, Vol. C, Table 6.1.1.4)
;
Cu Cu 0.320 1.265
;
International Tables for Crystallography
(1992, Vol. C, Tables 4.2.6.8 and 6.1.1.4)
;
N N 0.006 0.003
;
International Tables for Crystallography
(1992, Vol. C, Tables 4.2.6.8 and 6.1.1.4)
;
O O 0.011 0.006
;
International Tables for Crystallography
(1992, Vol. C, Tables 4.2.6.8 and 6.1.1.4)
;

loop_
_geom_angle_atom_site_label_1
_geom_angle_atom_site_label_2
_geom_angle_atom_site_label_3
_geom_angle
O(2) Cu(1) O(1) 176.0(1)
O(13) Cu(1) O(1) 95.0(1)
N(1) Cu(1) O(1) 92.1(2)
Cu(1) O(1) C(11) 128.6(3)
O(13) Cu(1) O(2) 87.0(1)
N(1) Cu(1) O(2) 85.7(2)
Cu(1) O(2) C(2) 109.1(3)
Cu(1) O(2) Cu(2) 142.0(2)
N(1) Cu(1) O(13) 171.6(2)
Cu(1) O(13) C(39) 129.4(3)
Cu(1) N(1) C(1) 110.4(3)
Cu(1) N(1) C(9) 125.6(3)
Cu(2) O(2) C(2) 105.1(3)
O(3) Cu(2) O(2) 88.8(1)
O(8) Cu(2) O(2) 165.9(1)
O(9) Cu(2) O(2) 93.8(1)
O(8) Cu(2) O(3) 92.0(1)
O(9) Cu(2) O(3) 166.5(1)
Cu(2) O(3) C(3) 107.0(3)
O(9) Cu(2) O(8) 88.7(1)
Cu(2) O(8) C(21) 106.0(3)
Cu(2) O(8) Cu(3) 142.4(2)
Cu(2) O(9) C(22) 107.1(3)
O(8) Cu(3) O(7) 174.5(1)
O(14) Cu(3) O(7) 95.0(1)
N(2) Cu(3) O(7) 92.6(2)
Cu(3) O(7) C(30) 129.1(3)
O(14) Cu(3) O(8) 87.4(1)
Cu(3) O(8) C(21) 108.8(3)
N(2) Cu(3) O(8) 85.7(2)
N(2) Cu(3) O(14) 168.6(2)
Cu(3) O(14) C(40) 125.2(3)
Cu(3) N(2) C(20) 110.9(3)
Cu(3) N(2) C(28) 126.0(3)
O(1) C(11) C(10) 124.1(4)
O(1) C(11) C(12) 118.6(4)
O(2) C(2) C(1) 111.2(4)
O(2) C(2) C(3) 111.0(4)
O(3) C(3) C(2) 108.0(4)
O(3) C(3) C(4) 116.3(4)
O(4) C(4) C(3) 112.1(4)
O(4) C(4) C(5) 105.8(4)
C(7) O(4) C(4) 111.4(4)
O(4) C(7) O(6) 111.2(4)
O(4) C(7) C(8) 107.4(4)
O(5) C(1) N(1) 112.9(4)
O(5) C(1) C(2) 108.7(4)
C(5) O(5) C(1) 107.5(4)
O(5) C(5) C(4) 112.7(4)
O(5) C(5) C(6) 109.5(4)
O(6) C(6) C(5) 107.1(4)
C(7) O(6) C(6) 112.9(4)
O(6) C(7) C(8) 109.8(4)
O(7) C(30) C(29) 123.0(4)
O(7) C(30) C(31) 117.4(4)
O(8) C(21) C(22) 112.6(4)
O(8) C(21) C(20) 110.0(4)
O(9) C(22) C(21) 105.3(4)
O(9) C(22) C(23) 118.1(4)
O(10) C(23) C(22) 111.9(4)
O(10) C(23) C(24) 107.4(4)
C(26) O(10) C(23) 111.0(4)
O(10) C(26) O(12) 110.7(4)
O(10) C(26) C(27) 107.4(4)
O(11) C(20) C(21) 109.3(4)
O(11) C(20) N(2) 113.7(4)
C(24) O(11) C(20) 108.0(3)
O(11) C(24) C(23) 112.6(4)
O(11) C(24) C(25) 109.8(4)
O(12) C(25) C(24) 108.8(4)
C(26) O(12) C(25) 113.0(4)
O(12) C(26) C(27) 108.0(4)
N(1) C(1) C(2) 106.1(4)
C(9) N(1) C(1) 123.9(4)
N(1) C(9) C(10) 127.4(5)
N(2) C(20) C(21) 106.5(4)
C(28) N(2) C(20) 122.4(4)
N(2) C(28) C(29) 125.1(5)
C(1) C(2) C(3) 111.8(4)
C(2) C(3) C(4) 105.3(4)
C(3) C(4) C(5) 110.7(4)
C(4) C(5) C(6) 108.4(4)
C(9) C(10) C(11) 120.7(4)
C(9) C(10) C(15) 117.5(5)
C(10) C(11) C(12) 117.3(4)
C(15) C(10) C(11) 121.7(5)
C(10) C(15) C(14) 120.1(5)
C(11) C(12) C(13) 117.3(4)
C(11) C(12) C(16) 121.6(4)
C(16) C(12) C(13) 121.1(4)
C(12) C(13) C(14) 123.9(5)
C(12) C(16) C(17) 108.6(4)
C(12) C(16) C(18) 109.0(4)
C(12) C(16) C(19) 112.0(4)
C(13) C(14) C(15) 119.4(5)
C(18) C(16) C(17) 112.0(4)
C(19) C(16) C(17) 109.4(4)
C(19) C(16) C(18) 106.0(4)
C(20) C(21) C(22) 110.1(4)
C(21) C(22) C(23) 104.8(4)
C(22) C(23) C(24) 109.3(4)
C(23) C(24) C(25) 110.6(4)
C(28) C(29) C(30) 123.8(5)
C(28) C(29) C(34) 116.2(5)
C(29) C(30) C(31) 119.5(5)
C(34) C(29) C(30) 120.0(5)
C(29) C(34) C(33) 122.4(5)
C(30) C(31) C(35) 124.1(5)
C(30) C(31) C(32) 117.0(5)
C(35) C(31) C(32) 118.9(5)
C(31) C(32) C(33) 121.8(5)
C(31) C(35) C(36) 107.9(4)
C(31) C(35) C(37) 110.8(4)
C(31) C(35) C(38) 113.4(4)
C(32) C(33) C(34) 119.2(5)
C(37) C(35) C(36) 109.6(4)
C(38) C(35) C(36) 107.3(4)
C(38) C(35) C(37) 107.6(4)
Cu(1) O(13) H(1) 116(3)
Cu(3) O(14) H(2) 106(2)
O(2) C(2) H(46) 107.2940
O(3) C(3) H(47) 108.6068
O(4) C(4) H(48) 109.3754
O(4) C(7) H(50) 108.9280
O(5) C(1) H(45) 109.5524
O(5) C(5) H(49) 108.2008
O(6) C(6) H(42) 110.0934
O(6) C(6) H(41) 109.8571
O(6) C(7) H(50) 108.8378
O(8) C(21) H(52) 107.9487
O(9) C(22) H(53) 109.7105
O(10) C(23) H(54) 109.3117
O(10) C(26) H(56) 110.4334
O(11) C(20) H(51) 109.3393
O(11) C(24) H(55) 108.0366
O(12) C(25) H(44) 109.9635
O(12) C(25) H(43) 109.3288
O(12) C(26) H(56) 110.2893
H(1) O(13) C(39) 111(3)
O(13) C(39) H(35) 110.1631
O(13) C(39) H(37) 109.8065
O(13) C(39) H(36) 108.4343
H(2) O(14) C(40) 108(2)
O(14) C(40) H(38) 108.1377
O(14) C(40) H(40) 109.9342
O(14) C(40) H(39) 110.3470
N(1) C(1) H(45) 109.6129
N(1) C(9) H(3) 116.2446
N(2) C(20) H(51) 109.1104
N(2) C(28) H(7) 117.1400
H(45) C(1) C(2) 109.8485
C(1) C(2) H(46) 107.8507
H(46) C(2) C(3) 107.4711
C(2) C(3) H(47) 109.0209
H(47) C(3) C(4) 109.3201
C(3) C(4) H(48) 109.4979
H(48) C(4) C(5) 109.3884
C(4) C(5) H(49) 108.9876
C(5) C(6) H(42) 110.2253
H(49) C(5) C(6) 109.0112
C(5) C(6) H(41) 110.1223
H(42) C(6) H(41) 109.4530
C(7) C(8) H(11) 110.6465
C(7) C(8) H(12) 107.7034
C(7) C(8) H(13) 110.0500
H(50) C(7) C(8) 110.5981
H(12) C(8) H(11) 109.4802
H(13) C(8) H(11) 109.4682
H(13) C(8) H(12) 109.4637
H(3) C(9) C(10) 116.3601
C(10) C(15) H(6) 120.2440
C(12) C(13) H(4) 118.1902
C(13) C(14) H(5) 120.3317
H(4) C(13) C(14) 117.8846
C(14) C(15) H(6) 119.6227
H(5) C(14) C(15) 120.2109
C(16) C(17) H(15) 108.9345
C(16) C(17) H(16) 109.3800
C(16) C(17) H(14) 110.1029
C(16) C(18) H(17) 109.3811
C(16) C(18) H(19) 109.0936
C(16) C(18) H(18) 109.9375
C(16) C(19) H(20) 110.0680
C(16) C(19) H(21) 109.8149
C(16) C(19) H(22) 108.5287
H(15) C(17) H(14) 109.4635
H(16) C(17) H(14) 109.4741
H(16) C(17) H(15) 109.4702
H(19) C(18) H(17) 109.4650
H(18) C(18) H(17) 109.4754
H(19) C(18) H(18) 109.4735
H(21) C(19) H(20) 109.4742
H(22) C(19) H(20) 109.4656
H(22) C(19) H(21) 109.4715
C(20) C(21) H(52) 107.8329
H(51) C(20) C(21) 108.7186
H(52) C(21) C(22) 108.1370
C(21) C(22) H(53) 109.2361
H(53) C(22) C(23) 109.3227
C(22) C(23) H(54) 109.6444
H(54) C(23) C(24) 109.2705
C(23) C(24) H(55) 107.6533
C(24) C(25) H(44) 109.9806
H(55) C(24) C(25) 108.0469
C(24) C(25) H(43) 109.3286
H(44) C(25) H(43) 109.4676
C(26) C(27) H(23) 109.4928
C(26) C(27) H(24) 109.6447
C(26) C(27) H(25) 109.2847
H(56) C(26) C(27) 109.9473
H(24) C(27) H(23) 109.4658
H(25) C(27) H(23) 109.4648
H(25) C(27) H(24) 109.4743
H(7) C(28) C(29) 117.7027
C(29) C(34) H(10) 119.1841
C(31) C(32) H(8) 119.2165
C(32) C(33) H(9) 120.0290
H(8) C(32) C(33) 118.9895
C(33) C(34) H(10) 118.4503
H(9) C(33) C(34) 120.7792
C(35) C(36) H(26) 108.9996
C(35) C(36) H(28) 110.0659
C(35) C(36) H(27) 109.3457
C(35) C(37) H(30) 109.3758
C(35) C(37) H(31) 109.8141
C(35) C(37) H(29) 109.2231
C(35) C(38) H(32) 110.2197
C(35) C(38) H(33) 108.2692
C(35) C(38) H(34) 109.9188
H(28) C(36) H(26) 109.4743
H(27) C(36) H(26) 109.4706
H(28) C(36) H(27) 109.4694
H(30) C(37) H(29) 109.4706
H(31) C(37) H(29) 109.4679
H(31) C(37) H(30) 109.4753
H(33) C(38) H(32) 109.4636
H(34) C(38) H(32) 109.4687
H(34) C(38) H(33) 109.4804
H(37) C(39) H(35) 109.4869
H(36) C(39) H(35) 109.4624
H(37) C(39) H(36) 109.4687
H(40) C(40) H(38) 109.4566
H(39) C(40) H(38) 109.4839
H(40) C(40) H(39) 109.4594

loop_
_geom_bond_atom_site_label_1
_geom_bond_atom_site_label_2
_geom_bond_distance
Cu(1) O(1) 1.900(3)
Cu(1) O(2) 1.953(3)
Cu(1) O(13) 1.932(4)
Cu(1) N(1) 1.941(4)
Cu(2) O(2) 1.941(3)
Cu(2) O(3) 1.913(3)
Cu(2) O(8) 1.934(3)
Cu(2) O(9) 1.911(3)
Cu(3) O(7) 1.887(3)
Cu(3) O(8) 1.941(3)
Cu(3) O(14) 1.941(3)
Cu(3) N(2) 1.940(4)
O(1) C(11) 1.288(6)
O(2) C(2) 1.412(6)
O(3) C(3) 1.413(6)
O(4) C(4) 1.432(6)
O(4) C(7) 1.400(6)
O(5) C(1) 1.422(6)
O(5) C(5) 1.449(6)
O(6) C(6) 1.422(6)
O(6) C(7) 1.427(6)
O(7) C(30) 1.302(6)
O(8) C(21) 1.400(5)
O(9) C(22) 1.434(6)
O(10) C(23) 1.427(6)
O(10) C(26) 1.421(6)
O(11) C(20) 1.427(6)
O(11) C(24) 1.445(6)
O(12) C(25) 1.429(6)
O(12) C(26) 1.414(7)
O(13) C(39) 1.419(6)
O(14) C(40) 1.409(6)
N(1) C(1) 1.470(6)
N(1) C(9) 1.244(7)
N(2) C(20) 1.451(6)
N(2) C(28) 1.282(7)
C(1) C(2) 1.501(7)
C(2) C(3) 1.501(7)
C(3) C(4) 1.517(7)
C(4) C(5) 1.545(7)
C(5) C(6) 1.503(7)
C(7) C(8) 1.480(7)
C(9) C(10) 1.433(7)
C(10) C(11) 1.427(7)
C(10) C(15) 1.404(7)
C(11) C(12) 1.456(7)
C(12) C(13) 1.362(7)
C(12) C(16) 1.562(7)
C(13) C(14) 1.421(7)
C(14) C(15) 1.334(7)
C(16) C(17) 1.520(7)
C(16) C(18) 1.528(7)
C(16) C(19) 1.515(7)
C(20) C(21) 1.523(7)
C(21) C(22) 1.523(6)
C(22) C(23) 1.493(7)
C(23) C(24) 1.547(7)
C(24) C(25) 1.504(7)
C(26) C(27) 1.478(7)
C(28) C(29) 1.423(7)
C(29) C(30) 1.410(7)
C(29) C(34) 1.404(7)
C(30) C(31) 1.445(7)
C(31) C(32) 1.424(8)
C(31) C(35) 1.518(8)
C(32) C(33) 1.418(7)
C(33) C(34) 1.343(7)
C(35) C(36) 1.557(7)
C(35) C(37) 1.527(7)
C(35) C(38) 1.501(7)
O(13) H(1) 0.87(5)
O(14) H(2) 1.13(5)
C(1) H(45) 0.9500
C(2) H(46) 0.9500
C(3) H(47) 0.9499
C(4) H(48) 0.9500
C(5) H(49) 0.9501
C(6) H(41) 0.9499
C(6) H(42) 0.9500
C(7) H(50) 0.9502
C(8) H(11) 0.9500
C(8) H(12) 0.9501
C(8) H(13) 0.9500
C(9) H(3) 0.9501
C(13) H(4) 0.9500
C(14) H(5) 0.9500
C(15) H(6) 0.9499
C(17) H(14) 0.9500
C(17) H(15) 0.9501
C(17) H(16) 0.9499
C(18) H(17) 0.9499
C(18) H(18) 0.9501
C(18) H(19) 0.9499
C(19) H(20) 0.9502
C(19) H(21) 0.9501
C(19) H(22) 0.9500
C(20) H(51) 0.9500
C(21) H(52) 0.9501
C(22) H(53) 0.9501
C(23) H(54) 0.9500
C(24) H(55) 0.9501
C(25) H(43) 0.9500
C(25) H(44) 0.9500
C(26) H(56) 0.9500
C(27) H(23) 0.9500
C(27) H(24) 0.9499
C(27) H(25) 0.9501
C(28) H(7) 0.9499
C(32) H(8) 0.9501
C(33) H(9) 0.9501
C(34) H(10) 0.9499
C(36) H(26) 0.9499
C(36) H(27) 0.9501
C(36) H(28) 0.9500
C(37) H(29) 0.9501
C(37) H(30) 0.9499
C(37) H(31) 0.9500
C(38) H(32) 0.9499
C(38) H(33) 0.9500
C(38) H(34) 0.9500
C(39) H(35) 0.9499
C(39) H(36) 0.9499
C(39) H(37) 0.9499
C(40) H(38) 0.9499
C(40) H(39) 0.9499
C(40) H(40) 0.9498
H(8) C(32) 0.9501
H(49) C(5) 0.9501
